data_7711973
loop_
_publ_author_name
'Mikhailov, Artem'
'Korobeynikov, Nikita'
'Usoltsev, Andrey'
'Adonin, Sergey A.'
'Kostin, Gennadiy A.'
'Schaniel, Dominik'

_publ_section_title
;
 Bismuth and antimony halometalates containing photoswitchable ruthenium
 nitrosyl complexes.
;
_journal_issue 4
_journal_name_full 'Dalton transactions (Cambridge, England : 2003)'
_journal_page_first 919
_journal_page_last 927
_journal_paper_doi 10.1039/d2dt03497b
_journal_volume 52
_journal_year 2023
_chemical_formula_moiety '3(Bi2 Br9), 4(C20 H20 Br N5 O Ru), 4(H2 O)'
_chemical_formula_sum 'C80 H88 Bi6 Br31 N20 O8 Ru4'
_chemical_formula_weight 5593.07
_space_group_crystal_system triclinic
_space_group_IT_number 2
_space_group_name_Hall '-P 1'
_space_group_name_H-M_alt 'P -1'
_atom_sites_solution_hydrogens mixed
_audit_creation_date 2022-12-13
_audit_creation_method
;
Olex2 1.3
(compiled 2020.11.12 svn.r5f609507 for OlexSys, GUI svn.r6408)
;
_audit_update_record
;
2022-12-14 deposited with the CCDC.	2022-12-19 downloaded from the CCDC.
;
_cell_angle_alpha 96.349(3)
_cell_angle_beta 103.183(3)
_cell_angle_gamma 105.167(3)
_cell_formula_units_Z 2
_cell_length_a 15.1913(13)
_cell_length_b 17.2926(12)
_cell_length_c 27.970(3)
_cell_measurement_reflns_used 9870
_cell_measurement_temperature 150.0
_cell_measurement_theta_max 29.39
_cell_measurement_theta_min 2.32
_cell_volume 6790.5(11)
_computing_cell_refinement 'Bruker SAINT'
_computing_data_collection 'Bruker APEX3'
_computing_data_reduction 'Bruker SAINT'
_computing_molecular_graphics 'Olex2 1.3 (Dolomanov et al., 2009)'
_computing_publication_material 'Olex2 1.3 (Dolomanov et al., 2009)'
_computing_structure_refinement 'SHELXL 2018/3 (Sheldrick, 2015)'
_computing_structure_solution 'SHELXT 2014/5 (Sheldrick, 2014)'
_diffrn_ambient_temperature 150.0
_diffrn_detector_area_resol_mean 7.41
_diffrn_detector_type 'Bruker PHOTON III area detector'
_diffrn_measured_fraction_theta_full 0.997
_diffrn_measured_fraction_theta_max 0.997
_diffrn_measurement_device 'three-circle diffractometer'
_diffrn_measurement_device_type 'Bruker APEX-II CCD'
_diffrn_measurement_method '\f and \w scans'
_diffrn_radiation_type MoK\a
_diffrn_radiation_wavelength 0.71073
_diffrn_reflns_av_R_equivalents 0.0590
_diffrn_reflns_av_unetI/netI 0.0793
_diffrn_reflns_Laue_measured_fraction_full 0.997
_diffrn_reflns_Laue_measured_fraction_max 0.997
_diffrn_reflns_limit_h_max 18
_diffrn_reflns_limit_h_min -18
_diffrn_reflns_limit_k_max 21
_diffrn_reflns_limit_k_min -21
_diffrn_reflns_limit_l_max 31
_diffrn_reflns_limit_l_min -34
_diffrn_reflns_number 73912
_diffrn_reflns_point_group_measured_fraction_full 0.997
_diffrn_reflns_point_group_measured_fraction_max 0.997
_diffrn_reflns_theta_full 25.242
_diffrn_reflns_theta_max 25.681
_diffrn_reflns_theta_min 1.438
_exptl_absorpt_coefficient_mu 17.348
_exptl_absorpt_correction_T_max 0.7466
_exptl_absorpt_correction_T_min 0.6335
_exptl_absorpt_correction_type multi-scan
_exptl_absorpt_process_details
;
SADABS-2016/2 (Bruker,2016/2) was used for absorption correction.
wR2(int) was 0.0858 before and 0.0571 after correction.
The Ratio of minimum to maximum transmission is 0.8485.
The \l/2 correction factor is Not present.
;
_exptl_crystal_colour 'clear dark orange'
_exptl_crystal_colour_lustre clear
_exptl_crystal_colour_modifier dark
_exptl_crystal_colour_primary orange
_exptl_crystal_density_diffrn 2.735
_exptl_crystal_description block
_exptl_crystal_F_000 5062
_exptl_crystal_size_max 0.055
_exptl_crystal_size_mid 0.055
_exptl_crystal_size_min 0.055
_refine_diff_density_max 3.251
_refine_diff_density_min -1.934
_refine_diff_density_rms 0.245
_refine_ls_extinction_method none
_refine_ls_goodness_of_fit_ref 1.044
_refine_ls_hydrogen_treatment constr
_refine_ls_matrix_type full
_refine_ls_number_parameters 1374
_refine_ls_number_reflns 25709
_refine_ls_number_restraints 12
_refine_ls_restrained_S_all 1.044
_refine_ls_R_factor_all 0.0754
_refine_ls_R_factor_gt 0.0525
_refine_ls_shift/su_max 0.002
_refine_ls_shift/su_mean 0.000
_refine_ls_structure_factor_coef Fsqd
_refine_ls_weighting_details 'w=1/[\s^2^(Fo^2^)+123.6990P] where P=(Fo^2^+2Fc^2^)/3'
_refine_ls_weighting_scheme calc
_refine_ls_wR_factor_gt 0.1066
_refine_ls_wR_factor_ref 0.1150
_reflns_Friedel_coverage 0.000
_reflns_number_gt 19789
_reflns_number_total 25709
_reflns_threshold_expression 'I > 2\s(I)'
_cod_data_source_file d2dt03497b2.cif
_cod_data_source_block nk730
_cod_depositor_comments 'Adding full bibliography for 7711973--7711974.cif.'
_cod_original_cell_volume 6790.4(10)
_cod_database_code 7711973
_shelx_shelxl_version_number 2018/3
_shelx_space_group_comment
;
The symmetry employed for this shelxl refinement is uniquely defined
by the following loop, which should always be used as a source of
symmetry information in preference to the above space-group names.
They are only intended as comments.
;
_shelx_estimated_absorpt_t_max 0.449
_shelx_estimated_absorpt_t_min 0.449
_olex2_refinement_description
;
1. Fixed Uiso
 At 1.2 times of:
  All C(H) groups
 At 1.5 times of:
  All O(H,H) groups
2. Uiso/Uaniso restraints and constraints
Uanis(Br1B) \\sim Ueq: with sigma of 0.1 and sigma for terminal atoms of 0.002
Uanis(C34) \\sim Ueq: with sigma of 0.01 and sigma for terminal atoms of 0.001
3. Others
 Sof(Br1A)=1-FVAR(1)
 Sof(Br30)=FVAR(1)
 Sof(Br1B)=1-FVAR(2)
 Sof(Br31)=FVAR(2)
4.a Free rotating group:
 O3(H3A,H3B), O4(H4A,H4B), O2(H2A,H2B), O1(H1A,H1B)
4.b Aromatic/amide H refined with riding coordinates:
 C113(H113), C12(H12), C63(H63), C102(H102), C33(H33), C23(H23), C203(H203),
 C153(H153), C161(H161), C143(H143), C192(H192), C111(H111), C43(H43), C32(H32),
  C42(H42), C121(H121), C142(H142), C202(H202), C193(H193), C13(H13),
 C133(H133), C93(H93), C101(H101), C163(H163), C72(H72), C53(H53), C91(H91),
 C22(H22), C123(H123), C62(H62), C103(H103), C92(H92), C52(H52), C174(H174),
 C82(H82), C152(H152), C112(H112), C54(H54), C172(H172), C11(H11), C83(H83),
 C162(H162), C141(H141), C131(H131), C44(H44), C191(H191), C173(H173),
 C182(H182), C73(H73), C201(H201), C151(H151), C154(H154), C24(H24), C171(H171),
  C51(H51), C204(H204), C61(H61), C31(H31), C144(H144), C14(H14), C71(H71),
 C181(H181), C41(H41), C194(H194), C34(H34), C164(H164), C183(H183), C132(H132),
  C81(H81), C184(H184), C122(H122), C134(H134), C114(H114), C64(H64), C74(H74),
 C124(H124), C94(H94), C21(H21), C104(H104), C84(H84)
;
_olex2_submission_special_instructions 'No special instructions were received'

loop_
_space_group_symop_operation_xyz
'x, y, z'
'-x, -y, -z'

loop_
_atom_site_label
_atom_site_type_symbol
_atom_site_fract_x
_atom_site_fract_y
_atom_site_fract_z
_atom_site_U_iso_or_equiv
_atom_site_adp_type
_atom_site_occupancy
_atom_site_site_symmetry_order
_atom_site_calc_flag
_atom_site_refinement_flags_posn
_atom_site_refinement_flags_adp
_atom_site_refinement_flags_occupancy
_atom_site_disorder_assembly
_atom_site_disorder_group
Bi21 Bi -0.19364(3) 0.03091(2) 0.58636(2) 0.01728(10) Uani 1 1 d . . . . .
Bi11 Bi -0.22419(3) 0.25698(2) 0.59162(2) 0.01820(10) Uani 1 1 d . . . . .
Bi13 Bi 0.18228(3) 0.95009(3) 0.91296(2) 0.02445(11) Uani 1 1 d . . . . .
Bi12 Bi 0.39830(3) 0.54682(3) 0.68895(2) 0.02311(11) Uani 1 1 d . . . . .
Bi23 Bi 0.21548(3) 0.72740(3) 0.92199(2) 0.03375(13) Uani 1 1 d . . . . .
Bi22 Bi 0.58212(4) 0.47755(3) 0.78997(2) 0.03984(14) Uani 1 1 d . . . . .
Ru3 Ru -0.08295(6) 0.67357(5) 0.58215(3) 0.01542(19) Uani 1 1 d . . . . .
Ru2 Ru 0.31944(6) 0.03024(5) 0.66095(3) 0.01580(19) Uani 1 1 d . . . . .
Ru1 Ru -0.33302(6) -0.06130(5) 0.84162(3) 0.0178(2) Uani 1 1 d . . . . .
Ru4 Ru 0.08587(7) 0.31271(6) 0.90359(4) 0.0301(2) Uani 1 1 d . . . . .
Br9 Br -0.35818(8) 0.10326(6) 0.59491(4) 0.0211(2) Uani 1 1 d . . . . .
Br3 Br 0.00309(8) 0.80976(7) 0.63273(4) 0.0239(3) Uani 1 1 d . . . . .
Br8 Br -0.18016(8) 0.14586(7) 0.51379(4) 0.0219(2) Uani 1 1 d . . . . .
Br1 Br -0.47287(8) -0.12770(7) 0.77163(4) 0.0256(3) Uani 1 1 d . . . . .
Br11 Br -0.29804(9) -0.09826(7) 0.51208(5) 0.0267(3) Uani 1 1 d . . . . .
Br15 Br 0.32290(8) 0.45978(7) 0.58343(4) 0.0253(3) Uani 1 1 d . . . . .
Br2 Br 0.45179(8) 0.09662(7) 0.73517(4) 0.0253(3) Uani 1 1 d . . . . .
Br10 Br -0.08952(8) 0.19323(7) 0.65699(5) 0.0281(3) Uani 1 1 d . . . . .
Br12 Br -0.03027(8) 0.00507(7) 0.57807(5) 0.0250(3) Uani 1 1 d . . . . .
Br13 Br -0.20027(9) -0.05452(7) 0.66307(5) 0.0293(3) Uani 1 1 d . . . . .
Br5 Br -0.36618(8) 0.29201(8) 0.52057(5) 0.0278(3) Uani 1 1 d . . . . .
Br7 Br -0.26158(9) 0.33625(7) 0.67009(5) 0.0291(3) Uani 1 1 d . . . . .
Br27 Br 0.18018(9) 0.84883(7) 0.99591(5) 0.0292(3) Uani 1 1 d . . . . .
Br26 Br 0.34584(9) 0.87910(8) 0.90651(5) 0.0301(3) Uani 1 1 d . . . . .
Br14 Br 0.23025(9) 0.56043(8) 0.69926(5) 0.0304(3) Uani 1 1 d . . . . .
Br24 Br 0.28773(9) 1.09161(8) 0.97773(5) 0.0302(3) Uani 1 1 d . . . . .
Br25 Br 0.02176(9) 0.98394(8) 0.91976(5) 0.0334(3) Uani 1 1 d . . . . .
Br4 Br -0.00749(9) 0.17502(7) 0.85771(5) 0.0316(3) Uani 1 1 d . . . . .
Br16 Br 0.44543(9) 0.69135(8) 0.65858(5) 0.0341(3) Uani 1 1 d . . . . .
Br17 Br 0.48927(10) 0.62242(8) 0.78802(5) 0.0361(3) Uani 1 1 d . . . . .
Br21 Br 0.07516(10) 0.77833(9) 0.85243(5) 0.0441(4) Uani 1 1 d . . . . .
Br23 Br 0.18258(11) 1.01801(10) 0.83020(5) 0.0438(4) Uani 1 1 d . . . . .
Br18 Br 0.59257(10) 0.52080(10) 0.69137(5) 0.0425(4) Uani 1 1 d . . . . .
Br28 Br 0.36217(9) 0.69801(9) 0.99413(5) 0.0369(3) Uani 1 1 d . . . . .
Br6 Br -0.08540(9) 0.39802(8) 0.59200(7) 0.0470(4) Uani 1 1 d . . . . .
Br19 Br 0.37728(11) 0.39223(9) 0.73587(8) 0.0600(5) Uani 1 1 d . . . . .
Br20 Br 0.76222(12) 0.58019(10) 0.82917(6) 0.0588(5) Uani 1 1 d . . . . .
Br29 Br 0.24444(14) 0.63721(12) 0.84363(6) 0.0682(6) Uani 1 1 d . . . . .
Br22 Br 0.62973(15) 0.34224(11) 0.77726(8) 0.0721(6) Uani 1 1 d . . . . .
Br30 Br 0.0825(8) 0.5969(7) 0.9445(5) 0.058(2) Uani 0.61(6) 1 d . . P A 1
Br31 Br 0.5729(10) 0.4688(8) 0.8895(4) 0.087(4) Uani 0.67(2) 1 d . . P B 1
O13 O -0.1946(6) 0.5133(5) 0.5281(3) 0.030(2) Uani 1 1 d . . . . .
N13 N -0.1495(6) 0.5735(5) 0.5482(3) 0.0152(19) Uani 1 1 d . . . . .
N52 N 0.2314(6) 0.0814(5) 0.6963(3) 0.019(2) Uani 1 1 d . . . . .
N33 N -0.0882(6) 0.7225(5) 0.5163(3) 0.018(2) Uani 1 1 d . . . . .
N43 N -0.2120(6) 0.6975(5) 0.5834(3) 0.018(2) Uani 1 1 d . . . . .
N41 N -0.3006(7) 0.0384(6) 0.8040(4) 0.023(2) Uani 1 1 d . . . . .
N32 N 0.4068(6) -0.0203(5) 0.6274(3) 0.018(2) Uani 1 1 d . . . . .
N12 N 0.2216(6) -0.0126(6) 0.6085(4) 0.019(2) Uani 1 1 d . . . . .
N23 N 0.0466(6) 0.6561(5) 0.5773(3) 0.016(2) Uani 1 1 d . . . . .
N22 N 0.2881(6) -0.0742(5) 0.6946(4) 0.017(2) Uani 1 1 d . . . . .
N53 N -0.0704(6) 0.6304(5) 0.6515(3) 0.017(2) Uani 1 1 d . . . . .
O11 O -0.1701(6) 0.0095(6) 0.9265(3) 0.042(3) Uani 1 1 d . . . . .
N54 N 0.2122(7) 0.2840(6) 0.9026(4) 0.030(3) Uani 1 1 d . . . . .
N11 N -0.2330(7) -0.0169(6) 0.8924(3) 0.021(2) Uani 1 1 d . . . . .
O12 O 0.1580(6) -0.0372(6) 0.5754(3) 0.043(3) Uani 1 1 d . . . . .
N21 N -0.3743(6) -0.1638(5) 0.8755(3) 0.018(2) Uani 1 1 d . . . . .
N24 N 0.0903(7) 0.2716(6) 0.9715(4) 0.030(3) Uani 1 1 d . . . . .
N31 N -0.4143(7) -0.0038(6) 0.8761(3) 0.022(2) Uani 1 1 d . . . . .
O3 O -0.3516(8) 0.4623(7) 0.5894(4) 0.048(3) Uani 1 1 d G . . . .
H3A H -0.379886 0.493748 0.574020 0.072 Uiso 1 1 d G U . . .
H3B H -0.372648 0.458037 0.615739 0.072 Uiso 1 1 d G U . . .
N51 N -0.2545(7) -0.1205(6) 0.8041(4) 0.026(2) Uani 1 1 d . . . . .
N42 N 0.3617(7) 0.1369(6) 0.6316(3) 0.020(2) Uani 1 1 d . . . . .
C113 C -0.2814(8) 0.6798(7) 0.5401(4) 0.020(2) Uani 1 1 d . . . . .
H113 H -0.269065 0.659837 0.510046 0.024 Uiso 1 1 calc R U . . .
C12 C 0.2776(7) -0.1492(7) 0.6689(4) 0.019(2) Uani 1 1 d . . . . .
H12 H 0.278429 -0.154331 0.634837 0.023 Uiso 1 1 calc R U . . .
C63 C -0.0742(7) 0.6813(7) 0.4756(4) 0.019(2) Uani 1 1 d . . . . .
H63 H -0.066546 0.628721 0.476898 0.022 Uiso 1 1 calc R U . . .
C102 C 0.4704(7) -0.0536(6) 0.6535(4) 0.016(2) Uani 1 1 d . . . . .
H102 H 0.481154 -0.048369 0.688694 0.020 Uiso 1 1 calc R U . . .
C33 C 0.2105(8) 0.6250(6) 0.5623(4) 0.017(2) Uani 1 1 d . . . . .
H33 H 0.265767 0.614028 0.556636 0.021 Uiso 1 1 calc R U . . .
O4 O -0.4882(8) 0.5133(7) 0.5445(6) 0.064(3) Uani 1 1 d G . . . .
H4A H -0.504389 0.461412 0.538992 0.096 Uiso 1 1 d G U . . .
H4B H -0.528359 0.507159 0.562529 0.096 Uiso 1 1 d G U . . .
C23 C 0.1441(8) 0.5680(7) 0.5765(5) 0.027(3) Uani 1 1 d . . . . .
H23 H 0.153636 0.516889 0.581198 0.033 Uiso 1 1 calc R U . . .
C203 C 0.0144(8) 0.6518(7) 0.6855(4) 0.021(3) Uani 1 1 d . . . . .
H203 H 0.068629 0.683824 0.677714 0.025 Uiso 1 1 calc R U . . .
C153 C -0.2311(8) 0.7258(7) 0.6259(5) 0.025(3) Uani 1 1 d . . . . .
H153 H -0.182257 0.741037 0.656273 0.029 Uiso 1 1 calc R U . . .
C161 C -0.1658(9) -0.0825(8) 0.8062(4) 0.029(3) Uani 1 1 d . . . . .
H161 H -0.140699 -0.026612 0.821374 0.034 Uiso 1 1 calc R U . . .
C143 C -0.3195(9) 0.7331(7) 0.6266(5) 0.027(3) Uani 1 1 d . . . . .
H143 H -0.331762 0.749871 0.657279 0.033 Uiso 1 1 calc R U . . .
C192 C 0.0792(9) 0.0663(8) 0.7106(5) 0.030(3) Uani 1 1 d . . . . .
H192 H 0.017156 0.032527 0.707842 0.036 Uiso 1 1 calc R U . . .
C111 C -0.2985(8) 0.0293(8) 0.7561(5) 0.029(3) Uani 1 1 d . . . . .
H111 H -0.306540 -0.023635 0.738930 0.035 Uiso 1 1 calc R U . . .
N34 N -0.0419(8) 0.3380(6) 0.9056(4) 0.035(3) Uani 1 1 d . . . . .
C43 C 0.1943(8) 0.6979(7) 0.5566(4) 0.022(3) Uani 1 1 d . . . . .
H43 H 0.239189 0.739051 0.547465 0.027 Uiso 1 1 calc R U . . .
C32 C 0.2639(8) -0.2099(7) 0.7397(5) 0.027(3) Uani 1 1 d . . . . .
H32 H 0.258557 -0.255750 0.755873 0.032 Uiso 1 1 calc R U . . .
C42 C 0.2696(9) -0.1370(8) 0.7650(5) 0.028(3) Uani 1 1 d . . . . .
H42 H 0.263398 -0.132104 0.798144 0.034 Uiso 1 1 calc R U . . .
C121 C -0.2857(9) 0.0918(8) 0.7313(5) 0.033(3) Uani 1 1 d . . . . .
H121 H -0.286569 0.082017 0.697087 0.040 Uiso 1 1 calc R U . . .
C142 C 0.3276(8) 0.2528(7) 0.6020(5) 0.026(3) Uani 1 1 d . . . . .
H142 H 0.283204 0.281251 0.591163 0.031 Uiso 1 1 calc R U . . .
C202 C 0.1445(8) 0.0353(8) 0.6945(4) 0.027(3) Uani 1 1 d . . . . .
H202 H 0.127059 -0.021299 0.681517 0.033 Uiso 1 1 calc R U . . .
C193 C 0.0238(9) 0.6283(7) 0.7313(5) 0.030(3) Uani 1 1 d . . . . .
H193 H 0.084126 0.643207 0.754764 0.036 Uiso 1 1 calc R U . . .
C13 C 0.0641(8) 0.5849(7) 0.5839(4) 0.022(3) Uani 1 1 d . . . . .
H13 H 0.019434 0.544875 0.593974 0.026 Uiso 1 1 calc R U . . .
C133 C -0.3905(9) 0.7158(7) 0.5819(4) 0.026(3) Uani 1 1 d . . . . .
H133 H -0.451380 0.721329 0.581080 0.031 Uiso 1 1 calc R U . . .
C93 C -0.0923(8) 0.8332(7) 0.4730(4) 0.022(3) Uani 1 1 d . . . . .
H93 H -0.097230 0.886785 0.472956 0.026 Uiso 1 1 calc R U . . .
C101 C -0.4789(9) 0.0287(8) 0.8492(5) 0.031(3) Uani 1 1 d . . . . .
H101 H -0.491568 0.020243 0.813874 0.037 Uiso 1 1 calc R U . . .
C163 C -0.1462(8) 0.5849(7) 0.6625(4) 0.022(3) Uani 1 1 d . . . . .
H163 H -0.205634 0.568812 0.638181 0.027 Uiso 1 1 calc R U . . .
C72 C 0.4414(8) -0.0701(7) 0.5523(4) 0.023(3) Uani 1 1 d . . . . .
H72 H 0.429995 -0.075170 0.517135 0.028 Uiso 1 1 calc R U . . .
C53 C 0.1128(8) 0.7116(6) 0.5640(4) 0.019(2) Uani 1 1 d . . . . .
H53 H 0.102787 0.762618 0.559534 0.022 Uiso 1 1 calc R U . . .
C91 C -0.5256(9) 0.0730(8) 0.8721(5) 0.033(3) Uani 1 1 d . . . . .
H91 H -0.571721 0.093036 0.852632 0.039 Uiso 1 1 calc R U . . .
C22 C 0.2660(8) -0.2178(7) 0.6903(5) 0.023(3) Uani 1 1 d . . . . .
H22 H 0.259460 -0.269303 0.671613 0.028 Uiso 1 1 calc R U . . .
C123 C -0.3678(8) 0.6897(7) 0.5380(5) 0.026(3) Uani 1 1 d . . . . .
H123 H -0.413357 0.678796 0.506664 0.031 Uiso 1 1 calc R U . . .
C62 C 0.3967(8) -0.0278(6) 0.5782(4) 0.020(3) Uani 1 1 d . . . . .
H62 H 0.355599 -0.002034 0.559815 0.024 Uiso 1 1 calc R U . . .
C103 C -0.0981(7) 0.7976(7) 0.5137(4) 0.019(2) Uani 1 1 d . . . . .
H103 H -0.109619 0.826645 0.541339 0.023 Uiso 1 1 calc R U . . .
C92 C 0.5193(8) -0.0948(7) 0.6298(5) 0.023(3) Uani 1 1 d . . . . .
H92 H 0.564339 -0.116337 0.648818 0.027 Uiso 1 1 calc R U . . .
C52 C 0.2843(8) -0.0696(8) 0.7424(5) 0.027(3) Uani 1 1 d . . . . .
H52 H 0.292151 -0.017905 0.761316 0.032 Uiso 1 1 calc R U . . .
C174 C 0.3119(10) 0.2329(10) 0.8615(5) 0.044(4) Uani 1 1 d . . . . .
H174 H 0.318836 0.204648 0.832156 0.052 Uiso 1 1 calc R U . . .
C82 C 0.5039(7) -0.1049(7) 0.5797(5) 0.024(3) Uani 1 1 d . . . . .
H82 H 0.535519 -0.135641 0.563341 0.029 Uiso 1 1 calc R U . . .
C152 C 0.2988(8) 0.1781(7) 0.6157(4) 0.020(2) Uani 1 1 d . . . . .
H152 H 0.233853 0.154986 0.613959 0.024 Uiso 1 1 calc R U . . .
C112 C 0.4510(8) 0.1687(7) 0.6318(5) 0.027(3) Uani 1 1 d . . . . .
H112 H 0.495216 0.140030 0.642598 0.032 Uiso 1 1 calc R U . . .
C54 C 0.0999(9) 0.1977(8) 0.9772(5) 0.030(3) Uani 1 1 d . . . . .
H54 H 0.109938 0.165304 0.950428 0.036 Uiso 1 1 calc R U . . .
C172 C 0.1952(9) 0.1969(7) 0.7327(5) 0.029(3) Uani 1 1 d . . . . .
H172 H 0.212972 0.253897 0.744744 0.035 Uiso 1 1 calc R U . . .
C11 C -0.4614(8) -0.1893(7) 0.8819(4) 0.022(3) Uani 1 1 d . . . . .
H11 H -0.505643 -0.160870 0.870779 0.026 Uiso 1 1 calc R U . . .
C83 C -0.0790(8) 0.7903(8) 0.4315(5) 0.024(3) Uani 1 1 d . . . . .
H83 H -0.075539 0.813971 0.402677 0.029 Uiso 1 1 calc R U . . .
C162 C 0.2591(8) 0.1608(7) 0.7163(4) 0.026(3) Uani 1 1 d . . . . .
H162 H 0.322009 0.192972 0.719443 0.031 Uiso 1 1 calc R U . . .
C141 C -0.2701(9) 0.1806(8) 0.8049(5) 0.034(3) Uani 1 1 d . . . . .
H141 H -0.258813 0.233917 0.822720 0.041 Uiso 1 1 calc R U . . .
C131 C -0.2713(9) 0.1698(8) 0.7550(6) 0.037(3) Uani 1 1 d . . . . .
H131 H -0.262534 0.214383 0.737768 0.044 Uiso 1 1 calc R U . . .
N44 N 0.0777(7) 0.3483(7) 0.8335(5) 0.041(3) Uani 1 1 d . . . . .
C44 C 0.0959(9) 0.1676(8) 1.0200(4) 0.033(3) Uani 1 1 d . . . . .
H44 H 0.101473 0.114597 1.022323 0.039 Uiso 1 1 calc R U . . .
C191 C -0.2352(9) -0.2419(8) 0.7642(4) 0.029(3) Uani 1 1 d . . . . .
H191 H -0.260395 -0.298392 0.750349 0.035 Uiso 1 1 calc R U . . .
C173 C -0.1409(9) 0.5605(8) 0.7079(5) 0.030(3) Uani 1 1 d . . . . .
H173 H -0.195885 0.528610 0.715086 0.036 Uiso 1 1 calc R U . . .
C182 C 0.1074(9) 0.1483(8) 0.7310(4) 0.033(3) Uani 1 1 d . . . . .
H182 H 0.065255 0.171072 0.743900 0.039 Uiso 1 1 calc R U . . .
C73 C -0.0709(8) 0.7128(7) 0.4329(5) 0.026(3) Uani 1 1 d . . . . .
H73 H -0.063115 0.681808 0.404776 0.031 Uiso 1 1 calc R U . . .
C201 C -0.2904(9) -0.2006(7) 0.7818(4) 0.024(3) Uani 1 1 d . . . . .
H201 H -0.354923 -0.228255 0.778451 0.029 Uiso 1 1 calc R U . . .
C151 C -0.2852(8) 0.1150(7) 0.8292(5) 0.031(3) Uani 1 1 d . . . . .
H151 H -0.284883 0.123195 0.863439 0.037 Uiso 1 1 calc R U . . .
C154 C -0.0061(9) 0.3328(7) 0.7986(5) 0.030(3) Uani 1 1 d . . . . .
H154 H -0.062483 0.303122 0.805535 0.036 Uiso 1 1 calc R U . . .
C24 C 0.0765(9) 0.2917(9) 1.0551(5) 0.043(4) Uani 1 1 d . . . . .
H24 H 0.069899 0.325896 1.082224 0.052 Uiso 1 1 calc R U . . .
C171 C -0.1074(9) -0.1200(8) 0.7875(5) 0.034(3) Uani 1 1 d . . . . .
H171 H -0.044299 -0.090363 0.789117 0.041 Uiso 1 1 calc R U . . .
C51 C -0.3115(9) -0.2039(8) 0.8917(5) 0.029(3) Uani 1 1 d . . . . .
H51 H -0.248662 -0.183830 0.889039 0.035 Uiso 1 1 calc R U . . .
C204 C 0.2883(10) 0.3111(8) 0.9439(6) 0.041(4) Uani 1 1 d . . . . .
H204 H 0.280497 0.337277 0.973700 0.049 Uiso 1 1 calc R U . . .
C61 C -0.3986(8) 0.0105(7) 0.9259(4) 0.025(3) Uani 1 1 d . . . . .
H61 H -0.355058 -0.012108 0.945228 0.030 Uiso 1 1 calc R U . . .
C31 C -0.4250(9) -0.2973(8) 0.9188(5) 0.033(3) Uani 1 1 d . . . . .
H31 H -0.442972 -0.343392 0.933926 0.039 Uiso 1 1 calc R U . . .
C144 C -0.0119(10) 0.3583(8) 0.7541(5) 0.038(4) Uani 1 1 d . . . . .
H144 H -0.071434 0.344704 0.729976 0.046 Uiso 1 1 calc R U . . .
C14 C 0.0791(10) 0.3183(8) 1.0118(6) 0.038(3) Uani 1 1 d . . . . .
H14 H 0.072974 0.371036 1.008942 0.046 Uiso 1 1 calc R U . . .
C71 C -0.4418(9) 0.0555(8) 0.9501(5) 0.032(3) Uani 1 1 d . . . . .
H71 H -0.427623 0.064036 0.985472 0.039 Uiso 1 1 calc R U . . .
C181 C -0.1431(10) -0.2008(9) 0.7666(5) 0.037(4) Uani 1 1 d . . . . .
H181 H -0.104579 -0.228491 0.753884 0.044 Uiso 1 1 calc R U . . .
C41 C -0.3350(9) -0.2731(8) 0.9121(5) 0.033(3) Uani 1 1 d . . . . .
H41 H -0.291211 -0.302878 0.921142 0.039 Uiso 1 1 calc R U . . .
O14 O 0.2008(8) 0.4738(7) 0.9521(7) 0.119(7) Uani 1 1 d . . . . .
C194 C 0.3747(9) 0.3020(8) 0.9439(5) 0.039(4) Uani 1 1 d . . . . .
H194 H 0.425920 0.322416 0.973181 0.047 Uiso 1 1 calc R U . . .
C34 C 0.0835(9) 0.2150(8) 1.0603(5) 0.037(3) Uani 1 1 d . U . . .
H34 H 0.079919 0.194943 1.090288 0.045 Uiso 1 1 calc R U . . .
C164 C 0.2249(10) 0.2421(10) 0.8625(6) 0.046(4) Uani 1 1 d . . . . .
H164 H 0.172538 0.218371 0.834032 0.055 Uiso 1 1 calc R U . . .
N14 N 0.1546(8) 0.4132(8) 0.9343(6) 0.059(4) Uani 1 1 d . . . . .
C183 C -0.0545(9) 0.5833(8) 0.7426(5) 0.028(3) Uani 1 1 d . . . . .
H183 H -0.049161 0.567751 0.774381 0.034 Uiso 1 1 calc R U . . .
C132 C 0.4218(8) 0.2858(8) 0.6043(5) 0.030(3) Uani 1 1 d . . . . .
H132 H 0.443556 0.338719 0.597021 0.036 Uiso 1 1 calc R U . . .
C81 C -0.5052(9) 0.0883(8) 0.9236(5) 0.033(3) Uani 1 1 d . . . . .
H81 H -0.534808 0.120904 0.940153 0.039 Uiso 1 1 calc R U . . .
C184 C 0.3877(10) 0.2634(8) 0.9019(6) 0.040(4) Uani 1 1 d . . . . .
H184 H 0.448094 0.258230 0.901026 0.048 Uiso 1 1 calc R U . . .
C122 C 0.4823(9) 0.2430(8) 0.6167(5) 0.038(3) Uani 1 1 d . . . . .
H122 H 0.546028 0.262856 0.615280 0.045 Uiso 1 1 calc R U . . .
C134 C 0.0673(11) 0.4034(8) 0.7439(6) 0.052(4) Uani 1 1 d . . . . .
H134 H 0.062914 0.423580 0.713498 0.062 Uiso 1 1 calc R U . . .
C114 C 0.1563(10) 0.3915(9) 0.8215(7) 0.055(5) Uani 1 1 d . . . . .
H114 H 0.216064 0.402433 0.845070 0.066 Uiso 1 1 calc R U . . .
C64 C -0.0584(10) 0.4042(9) 0.8917(6) 0.050(4) Uani 1 1 d . . . . .
H64 H -0.012119 0.439574 0.879892 0.060 Uiso 1 1 calc R U . . .
C74 C -0.1399(11) 0.4247(10) 0.8933(7) 0.065(6) Uani 1 1 d . . . . .
H74 H -0.148820 0.473146 0.882867 0.078 Uiso 1 1 calc R U . . .
C124 C 0.1540(11) 0.4196(10) 0.7781(7) 0.058(5) Uani 1 1 d . . . . .
H124 H 0.210430 0.449661 0.771394 0.070 Uiso 1 1 calc R U . . .
C94 C -0.1898(10) 0.3059(9) 0.9252(6) 0.046(4) Uani 1 1 d . . . . .
H94 H -0.234862 0.270280 0.937605 0.056 Uiso 1 1 calc R U . . .
C21 C -0.4884(10) -0.2552(8) 0.9039(5) 0.034(3) Uani 1 1 d . . . . .
H21 H -0.549957 -0.271521 0.908835 0.041 Uiso 1 1 calc R U . . .
C104 C -0.1073(9) 0.2876(8) 0.9226(5) 0.037(3) Uani 1 1 d . . . . .
H104 H -0.096701 0.239439 0.932853 0.044 Uiso 1 1 calc R U . . .
C84 C -0.2079(11) 0.3745(10) 0.9102(7) 0.061(5) Uani 1 1 d . . . . .
H84 H -0.264886 0.386693 0.911516 0.073 Uiso 1 1 calc R U . . .
O2 O 0.3682(9) 0.5129(8) 0.8863(6) 0.086(5) Uani 1 1 d G . . . .
H2A H 0.392394 0.487293 0.866661 0.129 Uiso 1 1 d G U . . .
H2B H 0.341719 0.542459 0.867999 0.129 Uiso 1 1 d G U . . .
O1 O 0.4317(13) 0.5211(12) 0.9815(9) 0.135(7) Uani 1 1 d G . . . .
H1A H 0.401255 0.527191 0.952510 0.202 Uiso 1 1 d G U . . .
H1B H 0.387928 0.504076 0.996468 0.202 Uiso 1 1 d G U . . .
Br1A Br 0.0876(11) 0.5979(9) 0.927(2) 0.088(8) Uani 0.39(6) 1 d . . P A 2
Br1B Br 0.5340(6) 0.4358(6) 0.8749(4) 0.055(2) Uani 0.33(2) 1 d . U P B 2

loop_
_atom_site_aniso_label
_atom_site_aniso_U_11
_atom_site_aniso_U_22
_atom_site_aniso_U_33
_atom_site_aniso_U_23
_atom_site_aniso_U_13
_atom_site_aniso_U_12
Bi21 0.0180(2) 0.0162(2) 0.0204(2) 0.00620(17) 0.00538(18) 0.00831(17)
Bi11 0.0138(2) 0.0150(2) 0.0271(2) 0.00707(18) 0.00538(18) 0.00508(16)
Bi13 0.0256(2) 0.0339(3) 0.0172(2) 0.00039(19) 0.00156(19) 0.0200(2)
Bi12 0.0216(2) 0.0227(2) 0.0231(2) -0.00031(19) 0.00473(19) 0.00631(19)
Bi23 0.0252(3) 0.0298(3) 0.0388(3) -0.0123(2) -0.0071(2) 0.0167(2)
Bi22 0.0427(3) 0.0422(3) 0.0456(3) 0.0110(3) 0.0177(3) 0.0249(3)
Ru3 0.0145(4) 0.0140(4) 0.0169(5) 0.0023(4) 0.0030(4) 0.0039(3)
Ru2 0.0137(4) 0.0198(4) 0.0142(5) 0.0028(4) 0.0009(4) 0.0079(4)
Ru1 0.0162(5) 0.0238(5) 0.0131(5) 0.0011(4) -0.0004(4) 0.0104(4)
Ru4 0.0185(5) 0.0217(5) 0.0442(7) 0.0075(5) -0.0030(5) 0.0053(4)
Br9 0.0161(5) 0.0196(5) 0.0286(6) 0.0079(5) 0.0084(5) 0.0033(4)
Br3 0.0242(6) 0.0166(5) 0.0260(6) -0.0002(5) 0.0020(5) 0.0033(5)
Br8 0.0227(6) 0.0220(6) 0.0246(6) 0.0093(5) 0.0091(5) 0.0084(5)
Br1 0.0225(6) 0.0309(6) 0.0182(6) 0.0008(5) -0.0048(5) 0.0095(5)
Br11 0.0287(6) 0.0218(6) 0.0256(7) 0.0009(5) 0.0034(5) 0.0054(5)
Br15 0.0253(6) 0.0251(6) 0.0249(6) 0.0002(5) 0.0025(5) 0.0120(5)
Br2 0.0217(6) 0.0273(6) 0.0205(6) 0.0020(5) -0.0055(5) 0.0071(5)
Br10 0.0242(6) 0.0269(6) 0.0294(7) 0.0023(5) -0.0029(5) 0.0111(5)
Br12 0.0207(6) 0.0245(6) 0.0350(7) 0.0089(5) 0.0098(5) 0.0118(5)
Br13 0.0355(7) 0.0301(6) 0.0305(7) 0.0153(5) 0.0139(6) 0.0148(6)
Br5 0.0248(6) 0.0347(7) 0.0270(7) 0.0099(5) 0.0055(5) 0.0137(5)
Br7 0.0279(7) 0.0289(6) 0.0294(7) 0.0005(5) 0.0038(5) 0.0120(5)
Br27 0.0299(7) 0.0304(6) 0.0276(7) -0.0020(5) 0.0060(5) 0.0138(5)
Br26 0.0282(7) 0.0430(7) 0.0233(7) 0.0019(5) 0.0050(5) 0.0209(6)
Br14 0.0282(7) 0.0341(7) 0.0372(8) 0.0138(6) 0.0163(6) 0.0140(5)
Br24 0.0307(7) 0.0314(7) 0.0275(7) 0.0010(5) 0.0019(6) 0.0143(6)
Br25 0.0271(7) 0.0392(7) 0.0369(8) 0.0003(6) 0.0055(6) 0.0205(6)
Br4 0.0291(7) 0.0247(6) 0.0369(8) 0.0069(5) 0.0020(6) 0.0066(5)
Br16 0.0341(7) 0.0286(7) 0.0396(8) 0.0067(6) 0.0166(6) 0.0035(6)
Br17 0.0454(8) 0.0353(7) 0.0244(7) -0.0040(6) 0.0021(6) 0.0167(6)
Br21 0.0375(8) 0.0486(8) 0.0354(8) -0.0169(6) -0.0151(6) 0.0261(7)
Br23 0.0553(9) 0.0640(10) 0.0279(8) 0.0160(7) 0.0144(7) 0.0383(8)
Br18 0.0297(7) 0.0666(10) 0.0352(8) 0.0038(7) 0.0086(6) 0.0235(7)
Br28 0.0268(7) 0.0476(8) 0.0373(8) 0.0088(6) 0.0048(6) 0.0156(6)
Br6 0.0254(7) 0.0216(6) 0.0995(13) 0.0230(8) 0.0240(8) 0.0049(6)
Br19 0.0409(9) 0.0343(8) 0.1073(15) 0.0244(9) 0.0193(9) 0.0109(7)
Br20 0.0538(10) 0.0536(10) 0.0521(10) 0.0071(8) -0.0158(8) 0.0140(8)
Br29 0.0814(13) 0.0873(13) 0.0347(9) -0.0277(8) -0.0189(8) 0.0684(11)
Br22 0.0894(15) 0.0633(11) 0.0785(13) 0.0061(10) 0.0172(11) 0.0551(11)
Br30 0.025(3) 0.032(3) 0.105(6) -0.023(4) 0.018(3) 0.003(2)
Br31 0.136(8) 0.117(6) 0.079(4) 0.065(5) 0.074(5) 0.097(6)
O13 0.034(5) 0.026(5) 0.023(5) 0.002(4) 0.003(4) 0.002(4)
N13 0.018(5) 0.014(5) 0.018(5) 0.004(4) 0.005(4) 0.010(4)
N52 0.019(5) 0.016(5) 0.021(5) 0.003(4) -0.002(4) 0.010(4)
N33 0.024(5) 0.018(5) 0.021(5) 0.009(4) 0.015(4) 0.014(4)
N43 0.024(5) 0.010(4) 0.020(5) 0.008(4) 0.006(4) 0.004(4)
N41 0.022(5) 0.024(5) 0.027(6) 0.011(4) 0.009(5) 0.010(4)
N32 0.017(5) 0.022(5) 0.016(5) 0.005(4) 0.002(4) 0.008(4)
N12 0.010(5) 0.025(5) 0.021(5) -0.003(4) 0.001(4) 0.011(4)
N23 0.018(5) 0.016(5) 0.017(5) 0.002(4) 0.005(4) 0.006(4)
N22 0.014(5) 0.012(4) 0.028(6) 0.006(4) 0.010(4) 0.004(4)
N53 0.019(5) 0.021(5) 0.009(5) 0.000(4) -0.002(4) 0.010(4)
O11 0.028(5) 0.063(7) 0.032(6) -0.021(5) 0.000(4) 0.027(5)
N54 0.023(6) 0.028(6) 0.034(6) 0.016(5) -0.002(5) 0.004(5)
N11 0.017(5) 0.029(5) 0.013(5) -0.005(4) -0.006(4) 0.012(4)
O12 0.023(5) 0.072(7) 0.027(5) -0.015(5) -0.001(4) 0.020(5)
N21 0.018(5) 0.022(5) 0.013(5) 0.002(4) 0.003(4) 0.010(4)
N24 0.023(6) 0.033(6) 0.028(6) -0.002(5) -0.005(5) 0.011(5)
N31 0.024(5) 0.027(5) 0.018(5) 0.001(4) 0.002(4) 0.016(4)
O3 0.051(7) 0.048(6) 0.043(7) 0.004(5) 0.007(5) 0.019(5)
N51 0.024(6) 0.042(6) 0.015(5) 0.007(5) 0.001(4) 0.019(5)
N42 0.023(5) 0.025(5) 0.012(5) 0.007(4) 0.000(4) 0.009(4)
C113 0.018(6) 0.023(6) 0.017(6) -0.002(5) 0.003(5) 0.007(5)
C12 0.014(6) 0.027(6) 0.017(6) 0.000(5) 0.008(5) 0.006(5)
C63 0.013(5) 0.017(6) 0.025(6) 0.006(5) 0.005(5) 0.003(4)
C102 0.015(6) 0.016(5) 0.016(6) 0.003(4) 0.004(5) 0.001(4)
C33 0.022(6) 0.014(5) 0.016(6) 0.001(4) 0.004(5) 0.007(5)
O4 0.054(7) 0.051(7) 0.108(11) 0.030(7) 0.052(7) 0.020(6)
C23 0.023(6) 0.022(6) 0.040(8) 0.007(6) 0.013(6) 0.010(5)
C203 0.020(6) 0.022(6) 0.020(6) 0.008(5) 0.002(5) 0.007(5)
C153 0.019(6) 0.021(6) 0.024(7) -0.006(5) -0.001(5) 0.001(5)
C161 0.031(7) 0.039(7) 0.016(6) -0.007(5) 0.004(5) 0.019(6)
C143 0.032(7) 0.026(6) 0.027(7) 0.003(5) 0.011(6) 0.011(6)
C192 0.018(6) 0.050(8) 0.025(7) 0.012(6) 0.000(5) 0.019(6)
C111 0.013(6) 0.048(8) 0.024(7) 0.006(6) -0.001(5) 0.012(6)
N34 0.033(6) 0.015(5) 0.046(7) -0.003(5) -0.004(5) 0.007(5)
C43 0.016(6) 0.023(6) 0.022(6) 0.009(5) 0.001(5) -0.003(5)
C32 0.021(6) 0.030(7) 0.027(7) 0.012(6) 0.001(5) 0.006(5)
C42 0.031(7) 0.039(7) 0.017(6) 0.005(6) 0.013(6) 0.009(6)
C121 0.030(7) 0.047(8) 0.029(8) 0.015(6) 0.008(6) 0.017(6)
C142 0.024(7) 0.033(7) 0.029(7) 0.013(6) 0.007(6) 0.018(5)
C202 0.019(6) 0.033(7) 0.022(7) -0.002(5) 0.000(5) 0.004(5)
C193 0.035(7) 0.028(7) 0.025(7) 0.004(6) 0.001(6) 0.011(6)
C13 0.018(6) 0.022(6) 0.026(7) 0.010(5) 0.004(5) 0.006(5)
C133 0.023(6) 0.040(7) 0.021(7) 0.012(6) 0.015(5) 0.010(6)
C93 0.024(6) 0.021(6) 0.019(6) 0.005(5) -0.002(5) 0.009(5)
C101 0.031(7) 0.038(8) 0.024(7) 0.004(6) 0.005(6) 0.012(6)
C163 0.010(5) 0.028(6) 0.027(7) 0.002(5) -0.001(5) 0.008(5)
C72 0.019(6) 0.028(6) 0.019(6) 0.001(5) 0.002(5) 0.003(5)
C53 0.025(6) 0.011(5) 0.013(6) 0.001(4) 0.001(5) -0.003(5)
C91 0.033(7) 0.051(8) 0.023(7) 0.009(6) 0.003(6) 0.029(7)
C22 0.022(6) 0.013(5) 0.035(7) 0.002(5) 0.008(6) 0.005(5)
C123 0.022(6) 0.026(6) 0.033(7) 0.012(6) 0.006(6) 0.012(5)
C62 0.015(6) 0.019(6) 0.028(7) 0.008(5) 0.005(5) 0.007(5)
C103 0.011(5) 0.024(6) 0.019(6) 0.000(5) -0.001(5) 0.005(5)
C92 0.019(6) 0.023(6) 0.028(7) 0.008(5) 0.005(5) 0.010(5)
C52 0.018(6) 0.034(7) 0.027(7) 0.001(6) 0.000(5) 0.012(5)
C174 0.035(8) 0.069(11) 0.024(8) -0.004(7) 0.004(6) 0.020(8)
C82 0.008(5) 0.027(6) 0.030(7) -0.005(5) 0.004(5) -0.001(5)
C152 0.015(6) 0.026(6) 0.024(6) 0.005(5) 0.005(5) 0.015(5)
C112 0.017(6) 0.028(7) 0.036(8) 0.010(6) 0.004(6) 0.009(5)
C54 0.027(7) 0.038(7) 0.025(7) -0.002(6) 0.000(6) 0.017(6)
C172 0.037(8) 0.024(6) 0.034(8) 0.010(6) 0.013(6) 0.019(6)
C11 0.028(7) 0.026(6) 0.017(6) 0.003(5) 0.004(5) 0.021(5)
C83 0.012(6) 0.044(7) 0.027(7) 0.024(6) 0.009(5) 0.016(5)
C162 0.020(6) 0.035(7) 0.026(7) 0.007(5) 0.001(5) 0.018(5)
C141 0.027(7) 0.032(7) 0.046(9) 0.007(6) 0.008(6) 0.017(6)
C131 0.033(8) 0.036(8) 0.051(10) 0.029(7) 0.013(7) 0.016(6)
N44 0.023(6) 0.033(6) 0.061(8) 0.023(6) -0.007(6) 0.007(5)
C44 0.043(8) 0.047(8) 0.013(6) 0.000(6) 0.007(6) 0.024(7)
C191 0.035(8) 0.033(7) 0.018(7) -0.005(5) 0.000(6) 0.019(6)
C173 0.022(7) 0.032(7) 0.037(8) 0.011(6) 0.010(6) 0.004(5)
C182 0.036(8) 0.054(9) 0.017(7) 0.009(6) 0.004(6) 0.030(7)
C73 0.022(6) 0.033(7) 0.023(7) 0.003(5) 0.006(5) 0.010(5)
C201 0.026(6) 0.025(6) 0.021(6) 0.001(5) 0.001(5) 0.010(5)
C151 0.023(7) 0.030(7) 0.036(8) -0.003(6) 0.001(6) 0.009(6)
C154 0.029(7) 0.025(7) 0.031(7) 0.008(6) -0.001(6) 0.005(5)
C24 0.022(7) 0.064(10) 0.033(8) -0.019(7) -0.015(6) 0.023(7)
C171 0.023(7) 0.052(9) 0.027(7) -0.004(6) 0.001(6) 0.020(6)
C51 0.022(6) 0.038(7) 0.026(7) 0.003(6) -0.001(5) 0.012(6)
C204 0.042(9) 0.037(8) 0.041(9) 0.008(7) -0.001(7) 0.015(7)
C61 0.020(6) 0.034(7) 0.018(6) 0.002(5) 0.001(5) 0.009(5)
C31 0.033(8) 0.032(7) 0.031(8) 0.007(6) 0.008(6) 0.007(6)
C144 0.035(8) 0.024(7) 0.040(8) 0.007(6) -0.014(7) 0.002(6)
C14 0.035(8) 0.036(8) 0.046(9) 0.002(7) 0.003(7) 0.023(6)
C71 0.028(7) 0.044(8) 0.019(7) -0.002(6) 0.002(6) 0.009(6)
C181 0.052(9) 0.053(9) 0.017(7) 0.001(6) 0.003(6) 0.043(8)
C41 0.035(8) 0.031(7) 0.030(8) 0.004(6) 0.001(6) 0.014(6)
O14 0.034(7) 0.023(6) 0.26(2) -0.019(9) -0.024(10) 0.005(6)
C194 0.025(7) 0.038(8) 0.037(8) -0.007(6) -0.019(6) 0.010(6)
C34 0.024(6) 0.049(7) 0.035(7) -0.001(5) -0.008(5) 0.021(5)
C164 0.033(8) 0.063(10) 0.032(8) -0.001(7) -0.005(7) 0.013(7)
N14 0.025(6) 0.030(7) 0.114(12) 0.025(8) -0.012(7) 0.015(6)
C183 0.034(7) 0.038(7) 0.022(7) 0.019(6) 0.014(6) 0.016(6)
C132 0.018(6) 0.036(7) 0.040(8) 0.018(6) 0.007(6) 0.009(5)
C81 0.028(7) 0.031(7) 0.038(8) 0.000(6) 0.003(6) 0.016(6)
C184 0.027(7) 0.040(8) 0.054(10) 0.007(7) 0.008(7) 0.013(6)
C122 0.020(7) 0.043(8) 0.047(9) 0.011(7) 0.010(6) 0.004(6)
C134 0.050(10) 0.027(8) 0.062(11) 0.018(7) -0.006(8) -0.001(7)
C114 0.024(8) 0.055(10) 0.078(12) 0.042(9) -0.005(8) 0.001(7)
C64 0.032(8) 0.042(9) 0.063(11) -0.008(8) -0.009(8) 0.015(7)
C74 0.041(10) 0.037(9) 0.098(15) -0.012(9) -0.023(10) 0.026(8)
C124 0.035(9) 0.060(11) 0.074(12) 0.038(10) 0.009(9) 0.000(8)
C94 0.028(8) 0.049(9) 0.047(10) -0.011(7) -0.006(7) 0.007(7)
C21 0.040(8) 0.037(8) 0.030(8) 0.002(6) 0.017(6) 0.015(6)
C104 0.018(7) 0.034(8) 0.051(9) 0.002(7) -0.003(6) 0.007(6)
C84 0.023(8) 0.060(11) 0.093(14) -0.001(10) -0.004(9) 0.025(8)
O2 0.039(7) 0.058(9) 0.146(14) 0.018(9) -0.002(8) 0.014(6)
O1 0.132(15) 0.073(12) 0.150(18) -0.024(13) 0.010(13) -0.011(11)
Br1A 0.032(3) 0.019(4) 0.22(2) 0.030(7) 0.040(8) 0.008(3)
Br1B 0.056(3) 0.056(3) 0.052(3) 0.0096(18) 0.0185(18) 0.0121(19)

loop_
_atom_type_symbol
_atom_type_description
_atom_type_scat_dispersion_real
_atom_type_scat_dispersion_imag
_atom_type_scat_source
C C 0.0033 0.0016 'International Tables Vol C Tables 4.2.6.8 and 6.1.1.4'
H H 0.0000 0.0000 'International Tables Vol C Tables 4.2.6.8 and 6.1.1.4'
Bi Bi -4.1077 10.2566 'International Tables Vol C Tables 4.2.6.8 and 6.1.1.4'
Br Br -0.2901 2.4595 'International Tables Vol C Tables 4.2.6.8 and 6.1.1.4'
N N 0.0061 0.0033 'International Tables Vol C Tables 4.2.6.8 and 6.1.1.4'
O O 0.0106 0.0060 'International Tables Vol C Tables 4.2.6.8 and 6.1.1.4'
Ru Ru -1.2594 0.8363 'International Tables Vol C Tables 4.2.6.8 and 6.1.1.4'

loop_
_geom_angle_atom_site_label_1
_geom_angle_atom_site_label_2
_geom_angle_atom_site_label_3
_geom_angle
_geom_angle_site_symmetry_1
_geom_angle_site_symmetry_3
_geom_angle_publ_flag
Br8 Bi21 Br9 79.00(3) . . ?
Br8 Bi21 Br10 78.93(3) . . ?
Br11 Bi21 Br9 96.89(4) . . ?
Br11 Bi21 Br8 92.00(4) . . ?
Br11 Bi21 Br10 170.09(4) . . ?
Br11 Bi21 Br13 95.76(4) . . ?
Br10 Bi21 Br9 77.61(3) . . ?
Br12 Bi21 Br9 166.39(3) . . ?
Br12 Bi21 Br8 90.47(4) . . ?
Br12 Bi21 Br11 92.03(4) . . ?
Br12 Bi21 Br10 92.02(4) . . ?
Br12 Bi21 Br13 92.26(4) . . ?
Br13 Bi21 Br9 97.03(4) . . ?
Br13 Bi21 Br8 171.67(4) . . ?
Br13 Bi21 Br10 93.11(4) . . ?
Br9 Bi11 Br8 81.32(3) . . ?
Br9 Bi11 Br10 82.48(3) . . ?
Br10 Bi11 Br8 79.81(3) . . ?
Br5 Bi11 Br9 90.33(4) . . ?
Br5 Bi11 Br8 93.44(4) . . ?
Br5 Bi11 Br10 170.77(4) . . ?
Br7 Bi11 Br9 92.10(4) . . ?
Br7 Bi11 Br8 170.46(4) . . ?
Br7 Bi11 Br10 92.55(4) . . ?
Br7 Bi11 Br5 93.50(4) . . ?
Br7 Bi11 Br6 89.03(5) . . ?
Br6 Bi11 Br9 175.40(4) . . ?
Br6 Bi11 Br8 97.01(4) . . ?
Br6 Bi11 Br10 93.01(4) . . ?
Br6 Bi11 Br5 94.06(4) . . ?
Br27 Bi13 Br26 79.32(4) . . ?
Br27 Bi13 Br21 78.72(4) . . ?
Br24 Bi13 Br27 93.36(4) . . ?
Br24 Bi13 Br26 97.46(4) . . ?
Br24 Bi13 Br21 171.54(4) . . ?
Br25 Bi13 Br27 93.06(4) . . ?
Br25 Bi13 Br26 169.36(4) . . ?
Br25 Bi13 Br24 90.34(4) . . ?
Br25 Bi13 Br21 93.03(4) . . ?
Br25 Bi13 Br23 91.39(5) . . ?
Br21 Bi13 Br26 78.28(4) . . ?
Br23 Bi13 Br27 171.01(4) . . ?
Br23 Bi13 Br26 95.19(4) . . ?
Br23 Bi13 Br24 94.43(5) . . ?
Br23 Bi13 Br21 93.25(5) . . ?
Br15 Bi12 Br18 90.05(4) . . ?
Br15 Bi12 Br19 95.86(5) . . ?
Br14 Bi12 Br15 95.24(4) . . ?
Br14 Bi12 Br16 93.61(4) . . ?
Br14 Bi12 Br17 91.71(4) . . ?
Br14 Bi12 Br18 171.59(4) . . ?
Br14 Bi12 Br19 92.51(4) . . ?
Br16 Bi12 Br15 90.79(4) . . ?
Br16 Bi12 Br17 90.55(4) . . ?
Br16 Bi12 Br18 92.85(4) . . ?
Br16 Bi12 Br19 170.52(5) . . ?
Br17 Bi12 Br15 172.83(4) . . ?
Br17 Bi12 Br18 82.85(4) . . ?
Br17 Bi12 Br19 82.03(5) . . ?
Br19 Bi12 Br18 80.42(4) . . ?
Br26 Bi23 Br27 81.41(4) . . ?
Br21 Bi23 Br27 81.66(4) . . ?
Br21 Bi23 Br26 82.02(4) . . ?
Br28 Bi23 Br27 93.63(4) . . ?
Br28 Bi23 Br26 92.44(4) . . ?
Br28 Bi23 Br21 173.18(5) . . ?
Br28 Bi23 Br30 89.2(2) . . ?
Br29 Bi23 Br27 169.57(5) . . ?
Br29 Bi23 Br26 91.20(6) . . ?
Br29 Bi23 Br21 90.08(4) . . ?
Br29 Bi23 Br28 94.03(5) . . ?
Br29 Bi23 Br30 96.09(18) . . ?
Br30 Bi23 Br27 91.08(17) . . ?
Br30 Bi23 Br26 172.40(17) . . ?
Br30 Bi23 Br21 95.8(2) . . ?
Br1A Bi23 Br27 99.1(12) . . ?
Br1A Bi23 Br26 173.2(9) . . ?
Br1A Bi23 Br21 91.3(7) . . ?
Br1A Bi23 Br28 94.3(8) . . ?
Br1A Bi23 Br29 87.4(13) . . ?
Br18 Bi22 Br17 78.64(4) . . ?
Br18 Bi22 Br19 83.46(5) . . ?
Br19 Bi22 Br17 77.02(4) . . ?
Br20 Bi22 Br17 93.40(5) . . ?
Br20 Bi22 Br18 88.16(5) . . ?
Br20 Bi22 Br19 168.33(5) . . ?
Br20 Bi22 Br31 87.5(3) . . ?
Br20 Bi22 Br1B 101.5(2) . . ?
Br22 Bi22 Br17 168.85(6) . . ?
Br22 Bi22 Br18 96.74(6) . . ?
Br22 Bi22 Br19 92.44(6) . . ?
Br22 Bi22 Br20 96.61(6) . . ?
Br22 Bi22 Br31 94.22(14) . . ?
Br22 Bi22 Br1B 88.9(2) . . ?
Br31 Bi22 Br17 91.11(9) . . ?
Br31 Bi22 Br18 168.6(2) . . ?
Br31 Bi22 Br19 99.2(3) . . ?
Br1B Bi22 Br17 93.9(2) . . ?
Br1B Bi22 Br18 168.26(19) . . ?
Br1B Bi22 Br19 86.0(2) . . ?
N13 Ru3 Br3 176.5(3) . . ?
N13 Ru3 N33 92.3(4) . . ?
N13 Ru3 N43 88.7(4) . . ?
N13 Ru3 N23 92.9(4) . . ?
N13 Ru3 N53 91.1(4) . . ?
N33 Ru3 Br3 90.4(3) . . ?
N33 Ru3 N43 88.2(3) . . ?
N33 Ru3 N53 176.4(4) . . ?
N43 Ru3 Br3 89.2(2) . . ?
N43 Ru3 N53 93.0(3) . . ?
N23 Ru3 Br3 89.4(2) . . ?
N23 Ru3 N33 87.8(3) . . ?
N23 Ru3 N43 175.7(3) . . ?
N23 Ru3 N53 90.9(3) . . ?
N53 Ru3 Br3 86.3(2) . . ?
N52 Ru2 Br2 88.2(2) . . ?
N32 Ru2 Br2 91.1(2) . . ?
N32 Ru2 N52 179.1(3) . . ?
N32 Ru2 N22 88.8(3) . . ?
N32 Ru2 N42 89.8(4) . . ?
N12 Ru2 Br2 176.6(3) . . ?
N12 Ru2 N52 88.8(4) . . ?
N12 Ru2 N32 91.9(4) . . ?
N12 Ru2 N22 92.8(4) . . ?
N12 Ru2 N42 91.7(4) . . ?
N22 Ru2 Br2 88.9(3) . . ?
N22 Ru2 N52 90.7(3) . . ?
N42 Ru2 Br2 86.7(2) . . ?
N42 Ru2 N52 90.7(4) . . ?
N42 Ru2 N22 175.3(4) . . ?
N41 Ru1 Br1 89.0(3) . . ?
N41 Ru1 N51 89.9(4) . . ?
N11 Ru1 Br1 178.1(3) . . ?
N11 Ru1 N41 92.8(4) . . ?
N11 Ru1 N21 91.0(4) . . ?
N11 Ru1 N31 91.0(4) . . ?
N11 Ru1 N51 91.0(4) . . ?
N21 Ru1 Br1 87.2(2) . . ?
N21 Ru1 N41 176.1(4) . . ?
N21 Ru1 N51 90.6(4) . . ?
N31 Ru1 Br1 89.7(3) . . ?
N31 Ru1 N41 89.4(4) . . ?
N31 Ru1 N21 90.0(4) . . ?
N31 Ru1 N51 177.9(4) . . ?
N51 Ru1 Br1 88.3(3) . . ?
N54 Ru4 Br4 90.2(3) . . ?
N54 Ru4 N34 178.1(4) . . ?
N24 Ru4 Br4 90.3(3) . . ?
N24 Ru4 N54 89.1(4) . . ?
N24 Ru4 N34 89.3(4) . . ?
N24 Ru4 N44 177.2(4) . . ?
N34 Ru4 Br4 88.7(3) . . ?
N44 Ru4 Br4 86.9(3) . . ?
N44 Ru4 N54 90.8(4) . . ?
N44 Ru4 N34 90.6(4) . . ?
N14 Ru4 Br4 177.5(5) . . ?
N14 Ru4 N54 89.0(5) . . ?
N14 Ru4 N24 92.0(6) . . ?
N14 Ru4 N34 92.2(5) . . ?
N14 Ru4 N44 90.7(6) . . ?
Bi11 Br9 Bi21 84.12(3) . . ?
Bi21 Br8 Bi11 84.03(3) . . ?
Bi11 Br10 Bi21 84.89(3) . . ?
Bi23 Br27 Bi13 83.34(4) . . ?
Bi23 Br26 Bi13 83.57(4) . . ?
Bi12 Br17 Bi22 84.19(4) . . ?
Bi23 Br21 Bi13 84.61(4) . . ?
Bi22 Br18 Bi12 83.11(4) . . ?
Bi22 Br19 Bi12 82.33(4) . . ?
O13 N13 Ru3 175.8(9) . . ?
C202 N52 Ru2 119.5(8) . . ?
C202 N52 C162 119.7(10) . . ?
C162 N52 Ru2 120.5(8) . . ?
C63 N33 Ru3 120.2(7) . . ?
C103 N33 Ru3 122.0(7) . . ?
C103 N33 C63 117.6(9) . . ?
C113 N43 Ru3 118.8(7) . . ?
C113 N43 C153 117.8(10) . . ?
C153 N43 Ru3 123.3(8) . . ?
C111 N41 Ru1 123.2(8) . . ?
C111 N41 C151 118.5(11) . . ?
C151 N41 Ru1 118.3(8) . . ?
C102 N32 Ru2 122.0(7) . . ?
C62 N32 Ru2 121.1(7) . . ?
C62 N32 C102 116.7(9) . . ?
O12 N12 Ru2 177.1(9) . . ?
C13 N23 Ru3 120.5(7) . . ?
C53 N23 Ru3 122.7(7) . . ?
C53 N23 C13 116.6(10) . . ?
C12 N22 Ru2 120.2(7) . . ?
C52 N22 Ru2 122.6(8) . . ?
C52 N22 C12 117.0(10) . . ?
C203 N53 Ru3 119.9(7) . . ?
C163 N53 Ru3 121.0(7) . . ?
C163 N53 C203 119.1(10) . . ?
C204 N54 Ru4 119.8(10) . . ?
C164 N54 Ru4 123.7(9) . . ?
C164 N54 C204 116.4(12) . . ?
O11 N11 Ru1 176.8(10) . . ?
C11 N21 Ru1 121.6(7) . . ?
C11 N21 C51 118.9(10) . . ?
C51 N21 Ru1 119.6(8) . . ?
C54 N24 Ru4 121.9(9) . . ?
C54 N24 C14 117.1(11) . . ?
C14 N24 Ru4 120.9(9) . . ?
C101 N31 Ru1 121.5(8) . . ?
C61 N31 Ru1 121.5(8) . . ?
C61 N31 C101 116.7(10) . . ?
H3A O3 H3B 104.5 . . ?
C161 N51 Ru1 120.3(8) . . ?
C161 N51 C201 117.9(10) . . ?
C201 N51 Ru1 121.4(8) . . ?
C152 N42 Ru2 120.4(8) . . ?
C112 N42 Ru2 121.0(8) . . ?
C112 N42 C152 118.4(10) . . ?
N43 C113 H113 118.7 . . ?
C123 C113 N43 122.5(11) . . ?
C123 C113 H113 118.7 . . ?
N22 C12 H12 118.7 . . ?
N22 C12 C22 122.7(11) . . ?
C22 C12 H12 118.7 . . ?
N33 C63 H63 118.7 . . ?
N33 C63 C73 122.5(10) . . ?
C73 C63 H63 118.7 . . ?
N32 C102 H102 119.4 . . ?
N32 C102 C92 121.1(10) . . ?
C92 C102 H102 119.4 . . ?
C23 C33 H33 121.1 . . ?
C43 C33 H33 121.1 . . ?
C43 C33 C23 117.8(11) . . ?
H4A O4 H4B 84.4 . . ?
C33 C23 H23 119.9 . . ?
C13 C23 C33 120.1(11) . . ?
C13 C23 H23 119.9 . . ?
N53 C203 H203 119.4 . . ?
N53 C203 C193 121.2(11) . . ?
C193 C203 H203 119.4 . . ?
N43 C153 H153 118.9 . . ?
N43 C153 C143 122.3(11) . . ?
C143 C153 H153 118.9 . . ?
N51 C161 H161 118.3 . . ?
N51 C161 C171 123.4(12) . . ?
C171 C161 H161 118.3 . . ?
C153 C143 H143 120.2 . . ?
C153 C143 C133 119.7(11) . . ?
C133 C143 H143 120.2 . . ?
C202 C192 H192 121.3 . . ?
C202 C192 C182 117.4(12) . . ?
C182 C192 H192 121.3 . . ?
N41 C111 H111 118.5 . . ?
N41 C111 C121 122.9(13) . . ?
C121 C111 H111 118.5 . . ?
C64 N34 Ru4 120.7(11) . . ?
C64 N34 C104 118.8(13) . . ?
C104 N34 Ru4 120.5(8) . . ?
C33 C43 H43 120.0 . . ?
C33 C43 C53 120.0(10) . . ?
C53 C43 H43 120.0 . . ?
C42 C32 H32 120.0 . . ?
C42 C32 C22 120.0(11) . . ?
C22 C32 H32 120.0 . . ?
C32 C42 H42 120.2 . . ?
C32 C42 C52 119.6(12) . . ?
C52 C42 H42 120.2 . . ?
C111 C121 H121 119.7 . . ?
C111 C121 C131 120.6(13) . . ?
C131 C121 H121 119.7 . . ?
C152 C142 H142 120.4 . . ?
C152 C142 C132 119.1(11) . . ?
C132 C142 H142 120.4 . . ?
N52 C202 C192 123.0(12) . . ?
N52 C202 H202 118.5 . . ?
C192 C202 H202 118.5 . . ?
C203 C193 H193 120.4 . . ?
C183 C193 C203 119.2(12) . . ?
C183 C193 H193 120.4 . . ?
N23 C13 C23 122.4(11) . . ?
N23 C13 H13 118.8 . . ?
C23 C13 H13 118.8 . . ?
C143 C133 H133 121.5 . . ?
C143 C133 C123 116.9(11) . . ?
C123 C133 H133 121.5 . . ?
C103 C93 H93 120.3 . . ?
C103 C93 C83 119.4(10) . . ?
C83 C93 H93 120.3 . . ?
N31 C101 H101 119.1 . . ?
C91 C101 N31 121.7(12) . . ?
C91 C101 H101 119.1 . . ?
N53 C163 H163 118.9 . . ?
N53 C163 C173 122.1(10) . . ?
C173 C163 H163 118.9 . . ?
C62 C72 H72 121.4 . . ?
C62 C72 C82 117.3(11) . . ?
C82 C72 H72 121.4 . . ?
N23 C53 C43 123.1(10) . . ?
N23 C53 H53 118.5 . . ?
C43 C53 H53 118.5 . . ?
C101 C91 H91 120.1 . . ?
C101 C91 C81 119.7(12) . . ?
C81 C91 H91 120.1 . . ?
C12 C22 C32 118.2(11) . . ?
C12 C22 H22 120.9 . . ?
C32 C22 H22 120.9 . . ?
C113 C123 C133 120.6(12) . . ?
C113 C123 H123 119.7 . . ?
C133 C123 H123 119.7 . . ?
N32 C62 C72 124.7(11) . . ?
N32 C62 H62 117.6 . . ?
C72 C62 H62 117.6 . . ?
N33 C103 C93 122.5(11) . . ?
N33 C103 H103 118.7 . . ?
C93 C103 H103 118.7 . . ?
C102 C92 H92 119.6 . . ?
C82 C92 C102 120.8(11) . . ?
C82 C92 H92 119.6 . . ?
N22 C52 C42 122.4(11) . . ?
N22 C52 H52 118.8 . . ?
C42 C52 H52 118.8 . . ?
C164 C174 H174 119.5 . . ?
C184 C174 H174 119.5 . . ?
C184 C174 C164 121.0(14) . . ?
C72 C82 H82 120.3 . . ?
C92 C82 C72 119.3(11) . . ?
C92 C82 H82 120.3 . . ?
N42 C152 C142 121.1(10) . . ?
N42 C152 H152 119.4 . . ?
C142 C152 H152 119.4 . . ?
N42 C112 H112 119.0 . . ?
N42 C112 C122 122.1(11) . . ?
C122 C112 H112 119.0 . . ?
N24 C54 H54 118.7 . . ?
N24 C54 C44 122.6(12) . . ?
C44 C54 H54 118.7 . . ?
C162 C172 H172 120.7 . . ?
C182 C172 H172 120.7 . . ?
C182 C172 C162 118.7(12) . . ?
N21 C11 H11 119.1 . . ?
N21 C11 C21 121.9(11) . . ?
C21 C11 H11 119.1 . . ?
C93 C83 H83 120.5 . . ?
C73 C83 C93 119.0(11) . . ?
C73 C83 H83 120.5 . . ?
N52 C162 C172 120.3(11) . . ?
N52 C162 H162 119.9 . . ?
C172 C162 H162 119.9 . . ?
C131 C141 H141 119.6 . . ?
C151 C141 H141 119.6 . . ?
C151 C141 C131 120.8(13) . . ?
C121 C131 C141 117.3(12) . . ?
C121 C131 H131 121.4 . . ?
C141 C131 H131 121.4 . . ?
C154 N44 Ru4 122.0(9) . . ?
C154 N44 C114 116.3(12) . . ?
C114 N44 Ru4 121.6(9) . . ?
C54 C44 H44 120.2 . . ?
C54 C44 C34 119.7(13) . . ?
C34 C44 H44 120.2 . . ?
C201 C191 H191 120.3 . . ?
C201 C191 C181 119.3(12) . . ?
C181 C191 H191 120.3 . . ?
C163 C173 H173 120.8 . . ?
C163 C173 C183 118.5(11) . . ?
C183 C173 H173 120.8 . . ?
C192 C182 H182 119.6 . . ?
C172 C182 C192 120.8(12) . . ?
C172 C182 H182 119.6 . . ?
C63 C73 C83 118.9(11) . . ?
C63 C73 H73 120.6 . . ?
C83 C73 H73 120.6 . . ?
N51 C201 C191 121.5(12) . . ?
N51 C201 H201 119.3 . . ?
C191 C201 H201 119.3 . . ?
N41 C151 C141 119.8(13) . . ?
N41 C151 H151 120.1 . . ?
C141 C151 H151 120.1 . . ?
N44 C154 H154 118.9 . . ?
N44 C154 C144 122.1(13) . . ?
C144 C154 H154 118.9 . . ?
C14 C24 H24 119.8 . . ?
C14 C24 C34 120.4(13) . . ?
C34 C24 H24 119.8 . . ?
C161 C171 H171 120.9 . . ?
C181 C171 C161 118.2(13) . . ?
C181 C171 H171 120.9 . . ?
N21 C51 H51 118.8 . . ?
N21 C51 C41 122.5(12) . . ?
C41 C51 H51 118.8 . . ?
N54 C204 H204 118.7 . . ?
C194 C204 N54 122.6(14) . . ?
C194 C204 H204 118.7 . . ?
N31 C61 H61 118.3 . . ?
N31 C61 C71 123.5(11) . . ?
C71 C61 H61 118.3 . . ?
C41 C31 H31 119.7 . . ?
C21 C31 H31 119.7 . . ?
C21 C31 C41 120.6(12) . . ?
C154 C144 H144 119.9 . . ?
C154 C144 C134 120.1(13) . . ?
C134 C144 H144 119.9 . . ?
N24 C14 H14 118.9 . . ?
C24 C14 N24 122.3(13) . . ?
C24 C14 H14 118.9 . . ?
C61 C71 H71 120.0 . . ?
C61 C71 C81 120.0(12) . . ?
C81 C71 H71 120.0 . . ?
C191 C181 H181 120.2 . . ?
C171 C181 C191 119.6(12) . . ?
C171 C181 H181 120.2 . . ?
C51 C41 C31 117.2(12) . . ?
C51 C41 H41 121.4 . . ?
C31 C41 H41 121.4 . . ?
C204 C194 H194 119.9 . . ?
C204 C194 C184 120.1(13) . . ?
C184 C194 H194 119.9 . . ?
C44 C34 H34 121.1 . . ?
C24 C34 C44 117.9(14) . . ?
C24 C34 H34 121.1 . . ?
N54 C164 C174 121.8(13) . . ?
N54 C164 H164 119.1 . . ?
C174 C164 H164 119.1 . . ?
O14 N14 Ru4 175.9(15) . . ?
C193 C183 C173 119.9(12) . . ?
C193 C183 H183 120.1 . . ?
C173 C183 H183 120.1 . . ?
C142 C132 H132 120.1 . . ?
C122 C132 C142 119.7(12) . . ?
C122 C132 H132 120.1 . . ?
C91 C81 H81 120.9 . . ?
C71 C81 C91 118.3(12) . . ?
C71 C81 H81 120.9 . . ?
C174 C184 C194 117.9(13) . . ?
C174 C184 H184 121.0 . . ?
C194 C184 H184 121.0 . . ?
C112 C122 H122 120.4 . . ?
C132 C122 C112 119.2(12) . . ?
C132 C122 H122 120.4 . . ?
C144 C134 H134 120.2 . . ?
C144 C134 C124 119.5(15) . . ?
C124 C134 H134 120.2 . . ?
N44 C114 H114 118.1 . . ?
C124 C114 N44 123.8(14) . . ?
C124 C114 H114 118.1 . . ?
N34 C64 H64 118.5 . . ?
N34 C64 C74 123.1(17) . . ?
C74 C64 H64 118.5 . . ?
C64 C74 H74 120.2 . . ?
C84 C74 C64 119.6(16) . . ?
C84 C74 H74 120.2 . . ?
C134 C124 H124 121.0 . . ?
C114 C124 C134 118.1(14) . . ?
C114 C124 H124 121.0 . . ?
C104 C94 H94 119.3 . . ?
C84 C94 H94 119.3 . . ?
C84 C94 C104 121.4(16) . . ?
C11 C21 C31 118.8(12) . . ?
C11 C21 H21 120.6 . . ?
C31 C21 H21 120.6 . . ?
N34 C104 C94 120.1(13) . . ?
N34 C104 H104 119.9 . . ?
C94 C104 H104 119.9 . . ?
C74 C84 H84 121.5 . . ?
C94 C84 C74 117.0(15) . . ?
C94 C84 H84 121.5 . . ?
H2A O2 H2B 104.5 . . ?
H1A O1 H1B 104.5 . . ?

loop_
_geom_bond_atom_site_label_1
_geom_bond_atom_site_label_2
_geom_bond_distance
_geom_bond_site_symmetry_2
_geom_bond_publ_flag
Bi21 Br9 3.1167(12) . ?
Bi21 Br8 2.9970(12) . ?
Bi21 Br11 2.7272(12) . ?
Bi21 Br10 3.0510(13) . ?
Bi21 Br12 2.6893(12) . ?
Bi21 Br13 2.7418(13) . ?
Bi11 Br9 2.9198(11) . ?
Bi11 Br8 3.0481(12) . ?
Bi11 Br10 2.9435(12) . ?
Bi11 Br5 2.8221(13) . ?
Bi11 Br7 2.7073(13) . ?
Bi11 Br6 2.7726(13) . ?
Bi13 Br27 3.0583(14) . ?
Bi13 Br26 3.0763(13) . ?
Bi13 Br24 2.7353(14) . ?
Bi13 Br25 2.6943(13) . ?
Bi13 Br21 3.0721(15) . ?
Bi13 Br23 2.7094(15) . ?
Bi12 Br15 2.9768(13) . ?
Bi12 Br14 2.7001(13) . ?
Bi12 Br16 2.7001(13) . ?
Bi12 Br17 2.7936(14) . ?
Bi12 Br18 3.0865(14) . ?
Bi12 Br19 3.0807(17) . ?
Bi23 Br27 3.0178(13) . ?
Bi23 Br26 2.9858(15) . ?
Bi23 Br21 2.9281(14) . ?
Bi23 Br28 2.8396(14) . ?
Bi23 Br29 2.7336(16) . ?
Bi23 Br30 2.843(15) . ?
Bi23 Br1A 2.59(2) . ?
Bi22 Br17 3.1800(14) . ?
Bi22 Br18 2.9637(16) . ?
Bi22 Br19 3.0177(18) . ?
Bi22 Br20 2.7383(18) . ?
Bi22 Br22 2.6350(17) . ?
Bi22 Br31 2.837(5) . ?
Bi22 Br1B 2.755(9) . ?
Ru3 Br3 2.4628(14) . ?
Ru3 N13 1.789(9) . ?
Ru3 N33 2.105(9) . ?
Ru3 N43 2.113(9) . ?
Ru3 N23 2.099(9) . ?
Ru3 N53 2.140(9) . ?
Ru2 Br2 2.4558(14) . ?
Ru2 N52 2.140(9) . ?
Ru2 N32 2.098(9) . ?
Ru2 N12 1.761(9) . ?
Ru2 N22 2.122(9) . ?
Ru2 N42 2.108(9) . ?
Ru1 Br1 2.4481(14) . ?
Ru1 N41 2.125(9) . ?
Ru1 N11 1.754(9) . ?
Ru1 N21 2.120(9) . ?
Ru1 N31 2.102(9) . ?
Ru1 N51 2.131(10) . ?
Ru4 Br4 2.4606(16) . ?
Ru4 N54 2.108(11) . ?
Ru4 N24 2.092(11) . ?
Ru4 N34 2.111(11) . ?
Ru4 N44 2.105(12) . ?
Ru4 N14 1.777(14) . ?
O13 N13 1.091(11) . ?
N52 C202 1.337(15) . ?
N52 C162 1.340(14) . ?
N33 C63 1.361(14) . ?
N33 C103 1.354(14) . ?
N43 C113 1.357(14) . ?
N43 C153 1.357(15) . ?
N41 C111 1.339(15) . ?
N41 C151 1.367(15) . ?
N32 C102 1.365(13) . ?
N32 C62 1.336(14) . ?
N12 O12 1.123(12) . ?
N23 C13 1.350(14) . ?
N23 C53 1.348(13) . ?
N22 C12 1.363(14) . ?
N22 C52 1.348(15) . ?
N53 C203 1.347(14) . ?
N53 C163 1.335(14) . ?
O11 N11 1.137(12) . ?
N54 C204 1.370(16) . ?
N54 C164 1.348(18) . ?
N21 C11 1.340(15) . ?
N21 C51 1.348(14) . ?
N24 C54 1.346(16) . ?
N24 C14 1.384(17) . ?
N31 C101 1.374(15) . ?
N31 C61 1.340(15) . ?
O3 H3A 0.8697 . ?
O3 H3B 0.8694 . ?
N51 C161 1.320(16) . ?
N51 C201 1.365(15) . ?
N42 C152 1.361(13) . ?
N42 C112 1.322(15) . ?
C113 H113 0.9500 . ?
C113 C123 1.355(16) . ?
C12 H12 0.9500 . ?
C12 C22 1.376(16) . ?
C63 H63 0.9500 . ?
C63 C73 1.372(16) . ?
C102 H102 0.9500 . ?
C102 C92 1.377(15) . ?
C33 H33 0.9500 . ?
C33 C23 1.377(16) . ?
C33 C43 1.365(15) . ?
O4 H4A 0.8526 . ?
O4 H4B 0.8690 . ?
C23 H23 0.9500 . ?
C23 C13 1.377(16) . ?
C203 H203 0.9500 . ?
C203 C193 1.373(16) . ?
C153 H153 0.9500 . ?
C153 C143 1.385(17) . ?
C161 H161 0.9500 . ?
C161 C171 1.385(17) . ?
C143 H143 0.9500 . ?
C143 C133 1.396(17) . ?
C192 H192 0.9500 . ?
C192 C202 1.381(17) . ?
C192 C182 1.383(18) . ?
C111 H111 0.9500 . ?
C111 C121 1.343(18) . ?
N34 C64 1.314(18) . ?
N34 C104 1.352(17) . ?
C43 H43 0.9500 . ?
C43 C53 1.375(16) . ?
C32 H32 0.9500 . ?
C32 C42 1.347(17) . ?
C32 C22 1.382(17) . ?
C42 H42 0.9500 . ?
C42 C52 1.378(17) . ?
C121 H121 0.9500 . ?
C121 C131 1.372(19) . ?
C142 H142 0.9500 . ?
C142 C152 1.377(16) . ?
C142 C132 1.379(16) . ?
C202 H202 0.9500 . ?
C193 H193 0.9500 . ?
C193 C183 1.364(17) . ?
C13 H13 0.9500 . ?
C133 H133 0.9500 . ?
C133 C123 1.407(17) . ?
C93 H93 0.9500 . ?
C93 C103 1.361(16) . ?
C93 C83 1.389(17) . ?
C101 H101 0.9500 . ?
C101 C91 1.372(17) . ?
C163 H163 0.9500 . ?
C163 C173 1.372(17) . ?
C72 H72 0.9500 . ?
C72 C62 1.373(16) . ?
C72 C82 1.385(16) . ?
C53 H53 0.9500 . ?
C91 H91 0.9500 . ?
C91 C81 1.383(18) . ?
C22 H22 0.9500 . ?
C123 H123 0.9500 . ?
C62 H62 0.9500 . ?
C103 H103 0.9500 . ?
C92 H92 0.9500 . ?
C92 C82 1.350(17) . ?
C52 H52 0.9500 . ?
C174 H174 0.9500 . ?
C174 C164 1.38(2) . ?
C174 C184 1.356(19) . ?
C82 H82 0.9500 . ?
C152 H152 0.9500 . ?
C112 H112 0.9500 . ?
C112 C122 1.396(17) . ?
C54 H54 0.9500 . ?
C54 C44 1.364(18) . ?
C172 H172 0.9500 . ?
C172 C162 1.416(16) . ?
C172 C182 1.364(18) . ?
C11 H11 0.9500 . ?
C11 C21 1.368(17) . ?
C83 H83 0.9500 . ?
C83 C73 1.382(16) . ?
C162 H162 0.9500 . ?
C141 H141 0.9500 . ?
C141 C131 1.385(19) . ?
C141 C151 1.381(18) . ?
C131 H131 0.9500 . ?
N44 C154 1.356(16) . ?
N44 C114 1.367(18) . ?
C44 H44 0.9500 . ?
C44 C34 1.397(18) . ?
C191 H191 0.9500 . ?
C191 C201 1.372(16) . ?
C191 C181 1.375(19) . ?
C173 H173 0.9500 . ?
C173 C183 1.373(17) . ?
C182 H182 0.9500 . ?
C73 H73 0.9500 . ?
C201 H201 0.9500 . ?
C151 H151 0.9500 . ?
C154 H154 0.9500 . ?
C154 C144 1.359(18) . ?
C24 H24 0.9500 . ?
C24 C14 1.35(2) . ?
C24 C34 1.38(2) . ?
C171 H171 0.9500 . ?
C171 C181 1.366(19) . ?
C51 H51 0.9500 . ?
C51 C41 1.379(18) . ?
C204 H204 0.9500 . ?
C204 C194 1.362(19) . ?
C61 H61 0.9500 . ?
C61 C71 1.359(17) . ?
C31 H31 0.9500 . ?
C31 C41 1.384(18) . ?
C31 C21 1.372(18) . ?
C144 H144 0.9500 . ?
C144 C134 1.36(2) . ?
C14 H14 0.9500 . ?
C71 H71 0.9500 . ?
C71 C81 1.361(17) . ?
C181 H181 0.9500 . ?
C41 H41 0.9500 . ?
O14 N14 1.086(15) . ?
C194 H194 0.9500 . ?
C194 C184 1.37(2) . ?
C34 H34 0.9500 . ?
C164 H164 0.9500 . ?
C183 H183 0.9500 . ?
C132 H132 0.9500 . ?
C132 C122 1.334(17) . ?
C81 H81 0.9500 . ?
C184 H184 0.9500 . ?
C122 H122 0.9500 . ?
C134 H134 0.9500 . ?
C134 C124 1.38(2) . ?
C114 H114 0.9500 . ?
C114 C124 1.35(2) . ?
C64 H64 0.9500 . ?
C64 C74 1.38(2) . ?
C74 H74 0.9500 . ?
C74 C84 1.37(3) . ?
C124 H124 0.9500 . ?
C94 H94 0.9500 . ?
C94 C104 1.386(19) . ?
C94 C84 1.37(2) . ?
C21 H21 0.9500 . ?
C104 H104 0.9500 . ?
C84 H84 0.9500 . ?
O2 H2A 0.8707 . ?
O2 H2B 0.8700 . ?
O1 H1A 0.8697 . ?
O1 H1B 0.8699 . ?

loop_
_geom_torsion_atom_site_label_1
_geom_torsion_atom_site_label_2
_geom_torsion_atom_site_label_3
_geom_torsion_atom_site_label_4
_geom_torsion
_geom_torsion_site_symmetry_1
_geom_torsion_site_symmetry_2
_geom_torsion_site_symmetry_3
_geom_torsion_site_symmetry_4
_geom_torsion_publ_flag
Ru3 N33 C63 C73 -175.7(8) . . . . ?
Ru3 N33 C103 C93 173.4(8) . . . . ?
Ru3 N43 C113 C123 176.8(9) . . . . ?
Ru3 N43 C153 C143 -173.2(9) . . . . ?
Ru3 N23 C13 C23 173.8(9) . . . . ?
Ru3 N23 C53 C43 -174.2(8) . . . . ?
Ru3 N53 C203 C193 176.8(9) . . . . ?
Ru3 N53 C163 C173 -176.0(9) . . . . ?
Ru2 N52 C202 C192 -171.4(9) . . . . ?
Ru2 N52 C162 C172 170.3(9) . . . . ?
Ru2 N32 C102 C92 172.4(8) . . . . ?
Ru2 N32 C62 C72 -170.5(9) . . . . ?
Ru2 N22 C12 C22 173.9(8) . . . . ?
Ru2 N22 C52 C42 -176.0(9) . . . . ?
Ru2 N42 C152 C142 172.2(9) . . . . ?
Ru2 N42 C112 C122 -174.3(10) . . . . ?
Ru1 N41 C111 C121 174.4(9) . . . . ?
Ru1 N41 C151 C141 -175.7(9) . . . . ?
Ru1 N21 C11 C21 -179.7(9) . . . . ?
Ru1 N21 C51 C41 -177.1(10) . . . . ?
Ru1 N31 C101 C91 -173.7(10) . . . . ?
Ru1 N31 C61 C71 172.3(10) . . . . ?
Ru1 N51 C161 C171 172.7(10) . . . . ?
Ru1 N51 C201 C191 -170.3(9) . . . . ?
Ru4 N54 C204 C194 -173.0(11) . . . . ?
Ru4 N54 C164 C174 172.3(11) . . . . ?
Ru4 N24 C54 C44 -175.0(10) . . . . ?
Ru4 N24 C14 C24 176.4(10) . . . . ?
Ru4 N34 C64 C74 -178.5(12) . . . . ?
Ru4 N34 C104 C94 178.1(10) . . . . ?
Ru4 N44 C154 C144 177.5(10) . . . . ?
Ru4 N44 C114 C124 -176.2(14) . . . . ?
N33 C63 C73 C83 2.1(17) . . . . ?
N43 C113 C123 C133 -2.8(18) . . . . ?
N43 C153 C143 C133 -3.9(18) . . . . ?
N41 C111 C121 C131 1.8(19) . . . . ?
N32 C102 C92 C82 -1.6(17) . . . . ?
N22 C12 C22 C32 0.6(17) . . . . ?
N53 C203 C193 C183 -0.9(18) . . . . ?
N53 C163 C173 C183 -0.7(18) . . . . ?
N54 C204 C194 C184 -1(2) . . . . ?
N21 C11 C21 C31 -1.5(19) . . . . ?
N21 C51 C41 C31 -4.6(19) . . . . ?
N24 C54 C44 C34 -2(2) . . . . ?
N31 C101 C91 C81 2(2) . . . . ?
N31 C61 C71 C81 1(2) . . . . ?
N51 C161 C171 C181 -1(2) . . . . ?
N42 C112 C122 C132 4(2) . . . . ?
C113 N43 C153 C143 3.2(16) . . . . ?
C12 N22 C52 C42 -0.7(16) . . . . ?
C63 N33 C103 C93 -1.7(16) . . . . ?
C102 N32 C62 C72 3.7(16) . . . . ?
C102 C92 C82 C72 3.1(17) . . . . ?
C33 C23 C13 N23 0.6(19) . . . . ?
C33 C43 C53 N23 0.5(17) . . . . ?
C23 C33 C43 C53 -1.3(17) . . . . ?
C203 N53 C163 C173 1.3(17) . . . . ?
C203 C193 C183 C173 1.5(19) . . . . ?
C153 N43 C113 C123 0.2(16) . . . . ?
C153 C143 C133 C123 1.3(17) . . . . ?
C161 N51 C201 C191 3.1(17) . . . . ?
C161 C171 C181 C191 0.9(19) . . . . ?
C143 C133 C123 C113 1.9(17) . . . . ?
C111 N41 C151 C141 1.4(17) . . . . ?
C111 C121 C131 C141 0.4(19) . . . . ?
N34 C64 C74 C84 0(3) . . . . ?
C43 C33 C23 C13 0.8(18) . . . . ?
C32 C42 C52 N22 3.9(19) . . . . ?
C42 C32 C22 C12 2.6(18) . . . . ?
C142 C132 C122 C112 -6(2) . . . . ?
C202 N52 C162 C172 -3.8(17) . . . . ?
C202 C192 C182 C172 3.0(18) . . . . ?
C13 N23 C53 C43 0.8(16) . . . . ?
C93 C83 C73 C63 -1.3(17) . . . . ?
C101 N31 C61 C71 -1.1(18) . . . . ?
C101 C91 C81 C71 -3(2) . . . . ?
C163 N53 C203 C193 -0.6(16) . . . . ?
C163 C173 C183 C193 -0.8(19) . . . . ?
C53 N23 C13 C23 -1.3(17) . . . . ?
C22 C32 C42 C52 -4.8(18) . . . . ?
C62 N32 C102 C92 -1.7(15) . . . . ?
C62 C72 C82 C92 -1.2(16) . . . . ?
C103 N33 C63 C73 -0.6(16) . . . . ?
C103 C93 C83 C73 -0.8(17) . . . . ?
C52 N22 C12 C22 -1.5(16) . . . . ?
C82 C72 C62 N32 -2.3(17) . . . . ?
C152 N42 C112 C122 0.6(18) . . . . ?
C152 C142 C132 C122 4(2) . . . . ?
C112 N42 C152 C142 -2.7(17) . . . . ?
C54 N24 C14 C24 -0.8(19) . . . . ?
C54 C44 C34 C24 -1(2) . . . . ?
C11 N21 C51 C41 3.8(17) . . . . ?
C83 C93 C103 N33 2.4(17) . . . . ?
C162 N52 C202 C192 2.7(18) . . . . ?
C162 C172 C182 C192 -4.1(18) . . . . ?
C131 C141 C151 N41 0.7(19) . . . . ?
N44 C154 C144 C134 -2(2) . . . . ?
N44 C114 C124 C134 0(3) . . . . ?
C182 C192 C202 N52 -2.2(18) . . . . ?
C182 C172 C162 N52 4.5(18) . . . . ?
C201 N51 C161 C171 -0.7(18) . . . . ?
C201 C191 C181 C171 1.3(19) . . . . ?
C151 N41 C111 C121 -2.6(17) . . . . ?
C151 C141 C131 C121 -1.5(19) . . . . ?
C154 N44 C114 C124 1(2) . . . . ?
C154 C144 C134 C124 3(2) . . . . ?
C51 N21 C11 C21 -0.6(17) . . . . ?
C204 N54 C164 C174 -5(2) . . . . ?
C204 C194 C184 C174 -2(2) . . . . ?
C61 N31 C101 C91 -0.4(18) . . . . ?
C61 C71 C81 C91 1(2) . . . . ?
C144 C134 C124 C114 -2(3) . . . . ?
C14 N24 C54 C44 2.2(18) . . . . ?
C14 C24 C34 C44 2(2) . . . . ?
C181 C191 C201 N51 -3.4(18) . . . . ?
C41 C31 C21 C11 1(2) . . . . ?
C34 C24 C14 N24 -1(2) . . . . ?
C164 N54 C204 C194 5(2) . . . . ?
C164 C174 C184 C194 2(2) . . . . ?
C132 C142 C152 N42 0.5(18) . . . . ?
C184 C174 C164 N54 2(2) . . . . ?
C114 N44 C154 C144 0(2) . . . . ?
C64 N34 C104 C94 0(2) . . . . ?
C64 C74 C84 C94 1(3) . . . . ?
C21 C31 C41 C51 2(2) . . . . ?
C104 N34 C64 C74 0(2) . . . . ?
C104 C94 C84 C74 -1(2) . . . . ?
C84 C94 C104 N34 1(2) . . . . ?
